data_4038821
loop_
_publ_author_name
'Pozharskii, Alexander F.'
'Dyablo, Olga V.'
'Pogosova, Olga G.'
'Ozeryanskii, Valery A.'
'Filarowski, Aleksander'
'Vasilikhina, Kseniya M.'
'Dzhangiryan, Narek A.'

_publ_section_title
;
 Modeling Biologically Important NH&#x00B7;&#x00B7;&#x00B7;\p Interactions
 Using <i>peri</i>-Disubstituted Naphthalenes.
;
_journal_issue 19
_journal_name_full 'The Journal of organic chemistry'
_journal_page_first 12468
_journal_page_last 12481
_journal_paper_doi 10.1021/acs.joc.0c01697
_journal_volume 85
_journal_year 2020
_chemical_formula_moiety 'C18 H15 N O'
_chemical_formula_sum 'C18 H15 N O'
_chemical_formula_weight 261.31
_space_group_IT_number 14
_space_group_name_Hall '-P 2ybc'
_space_group_name_H-M_alt 'P 1 21/c 1'
_symmetry_cell_setting monoclinic
_symmetry_space_group_name_Hall '-P 2ybc'
_symmetry_space_group_name_H-M 'P 1 21/c 1'
_atom_sites_solution_hydrogens mixed
_atom_sites_solution_primary direct
_atom_sites_solution_secondary difmap
_audit_creation_method SHELXL-97
_cell_angle_alpha 90.00
_cell_angle_beta 91.688(4)
_cell_angle_gamma 90.00
_cell_formula_units_Z 4
_cell_length_a 9.4054(14)
_cell_length_b 14.334(2)
_cell_length_c 9.7907(15)
_cell_measurement_reflns_used 1426
_cell_measurement_temperature 120(2)
_cell_measurement_theta_max 22.78
_cell_measurement_theta_min 2.69
_cell_volume 1319.4(3)
_computing_cell_refinement 'SAINT (Bruker, 2009)'
_computing_data_collection 'APEX (Bruker, 2009)'
_computing_data_reduction 'SAINT (Bruker, 2009)'
_computing_molecular_graphics 'SHELXTL (Sheldrick, 2008)'
_computing_publication_material 'SHELXTL (Sheldrick, 2008) and PLATON (Spek, 2009)'
_computing_structure_refinement 'SHELXTL (Sheldrick, 2008)'
_computing_structure_solution 'SHELXTL (Sheldrick, 2008)'
_diffrn_ambient_temperature 120(2)
_diffrn_measured_fraction_theta_full 0.998
_diffrn_measured_fraction_theta_max 0.998
_diffrn_measurement_device_type 'Bruker APEX-II CCD'
_diffrn_measurement_method '\f and \w scans'
_diffrn_radiation_monochromator graphite
_diffrn_radiation_source 'sealed tube'
_diffrn_radiation_type MoK\a
_diffrn_radiation_wavelength 0.71073
_diffrn_reflns_av_R_equivalents 0.0880
_diffrn_reflns_av_sigmaI/netI 0.0613
_diffrn_reflns_limit_h_max 11
_diffrn_reflns_limit_h_min -11
_diffrn_reflns_limit_k_max 17
_diffrn_reflns_limit_k_min -17
_diffrn_reflns_limit_l_max 12
_diffrn_reflns_limit_l_min -12
_diffrn_reflns_number 14415
_diffrn_reflns_theta_full 26.20
_diffrn_reflns_theta_max 26.20
_diffrn_reflns_theta_min 2.17
_diffrn_standards_decay_% 0
_diffrn_standards_number 0
_exptl_absorpt_coefficient_mu 0.081
_exptl_absorpt_correction_type none
_exptl_crystal_colour colorless
_exptl_crystal_density_diffrn 1.316
_exptl_crystal_density_method 'not measured'
_exptl_crystal_description needle
_exptl_crystal_F_000 552
_exptl_crystal_size_max 0.18
_exptl_crystal_size_mid 0.03
_exptl_crystal_size_min 0.02
_refine_diff_density_max 0.249
_refine_diff_density_min -0.203
_refine_diff_density_rms 0.045
_refine_ls_extinction_method none
_refine_ls_goodness_of_fit_ref 1.010
_refine_ls_hydrogen_treatment mixed
_refine_ls_matrix_type full
_refine_ls_number_parameters 186
_refine_ls_number_reflns 2646
_refine_ls_number_restraints 0
_refine_ls_restrained_S_all 1.010
_refine_ls_R_factor_all 0.0876
_refine_ls_R_factor_gt 0.0449
_refine_ls_shift/su_max 0.000
_refine_ls_shift/su_mean 0.000
_refine_ls_structure_factor_coef Fsqd
_refine_ls_weighting_details 'calc w=1/[\s^2^(Fo^2^)+(0.0398P)^2^+0.1611P] where P=(Fo^2^+2Fc^2^)/3'
_refine_ls_weighting_scheme calc
_refine_ls_wR_factor_gt 0.0892
_refine_ls_wR_factor_ref 0.1046
_reflns_number_gt 1687
_reflns_number_total 2646
_reflns_threshold_expression I>2\s(I)
_cod_data_source_file jo0c01697_si_001.cif
_cod_data_source_block Struct-8
_cod_depositor_comments
;
The following automatic conversions were performed:

data item '_symmetry_cell_setting' value 'Monoclinic' was changed to
'monoclinic' in accordance with the
/home/data/users/saulius/crontab/automatic-downloads/rss-feeds/ACS/lib/dictionaries/cif_core.dic
dictionary named 'cif_core.dic' version 2.4.2 last updated on
2011-04-26.

Automatic conversion script
Id: cif_fix_values 7556 2019-12-06 15:28:31Z antanas 

 Adding full bibliography for 4038815--4038822.cif.
;
_cod_original_sg_symbol_H-M 'P 21/c  '
_cod_database_code 4038821

loop_
_symmetry_equiv_pos_as_xyz
'x, y, z'
'-x, y+1/2, -z+1/2'
'-x, -y, -z'
'x, -y-1/2, z-1/2'

loop_
_atom_site_label
_atom_site_type_symbol
_atom_site_fract_x
_atom_site_fract_y
_atom_site_fract_z
_atom_site_U_iso_or_equiv
_atom_site_adp_type
_atom_site_occupancy
_atom_site_symmetry_multiplicity
_atom_site_calc_flag
_atom_site_refinement_flags
_atom_site_disorder_assembly
_atom_site_disorder_group
O1 O 0.95650(14) 0.76315(10) 0.04831(13) 0.0292(4) Uani 1 1 d . . .
N1 N 0.89323(17) 0.73073(12) 0.26383(17) 0.0215(4) Uani 1 1 d . . .
H1 H 0.9199(19) 0.7337(13) 0.349(2) 0.016(5) Uiso 1 1 d . . .
C1 C 0.76606(19) 0.68121(14) 0.22980(18) 0.0211(4) Uani 1 1 d . . .
C2 C 0.7630(2) 0.58893(14) 0.26447(19) 0.0254(5) Uani 1 1 d . . .
H2A H 0.8427 0.5622 0.3117 0.030 Uiso 1 1 calc R . .
C3 C 0.6446(2) 0.53287(15) 0.2318(2) 0.0293(5) Uani 1 1 d . . .
H3A H 0.6416 0.4698 0.2616 0.035 Uiso 1 1 calc R . .
C4 C 0.5341(2) 0.56978(15) 0.1570(2) 0.0283(5) Uani 1 1 d . . .
H4A H 0.4556 0.5313 0.1312 0.034 Uiso 1 1 calc R . .
C5 C 0.53429(19) 0.66433(14) 0.11712(19) 0.0244(5) Uani 1 1 d . . .
C6 C 0.4246(2) 0.69846(16) 0.0295(2) 0.0296(5) Uani 1 1 d . . .
H6A H 0.3504 0.6578 -0.0009 0.036 Uiso 1 1 calc R . .
C7 C 0.4239(2) 0.78886(16) -0.0121(2) 0.0320(5) Uani 1 1 d . . .
H7A H 0.3546 0.8101 -0.0774 0.038 Uiso 1 1 calc R . .
C8 C 0.5261(2) 0.85035(15) 0.0424(2) 0.0271(5) Uani 1 1 d . . .
H8A H 0.5209 0.9143 0.0171 0.033 Uiso 1 1 calc R . .
C9 C 0.63396(19) 0.82229(14) 0.13096(19) 0.0228(4) Uani 1 1 d . . .
C10 C 0.64718(19) 0.72464(14) 0.16190(18) 0.0215(4) Uani 1 1 d . . .
C11 C 0.9790(2) 0.76956(14) 0.17260(19) 0.0220(4) Uani 1 1 d . . .
C12 C 1.1035(2) 0.82185(15) 0.2317(2) 0.0307(5) Uani 1 1 d . . .
H12A H 1.1904 0.8012 0.1879 0.046 Uiso 1 1 calc R . .
H12B H 1.1119 0.8099 0.3302 0.046 Uiso 1 1 calc R . .
H12C H 1.0899 0.8888 0.2159 0.046 Uiso 1 1 calc R . .
C13 C 0.72160(19) 0.89657(14) 0.19799(19) 0.0221(4) Uani 1 1 d . . .
C14 C 0.74808(19) 0.89645(14) 0.33892(19) 0.0236(5) Uani 1 1 d . . .
H14A H 0.7138 0.8464 0.3923 0.028 Uiso 1 1 calc R . .
C15 C 0.82317(19) 0.96776(14) 0.4020(2) 0.0261(5) Uani 1 1 d . . .
H15A H 0.8408 0.9661 0.4981 0.031 Uiso 1 1 calc R . .
C16 C 0.8729(2) 1.04162(14) 0.3265(2) 0.0270(5) Uani 1 1 d . . .
H16A H 0.9249 1.0906 0.3702 0.032 Uiso 1 1 calc R . .
C17 C 0.8464(2) 1.04373(14) 0.1869(2) 0.0278(5) Uani 1 1 d . . .
H17A H 0.8795 1.0946 0.1344 0.033 Uiso 1 1 calc R . .
C18 C 0.7720(2) 0.97198(14) 0.1236(2) 0.0261(5) Uani 1 1 d . . .
H18A H 0.7547 0.9740 0.0276 0.031 Uiso 1 1 calc R . .

loop_
_atom_site_aniso_label
_atom_site_aniso_U_11
_atom_site_aniso_U_22
_atom_site_aniso_U_33
_atom_site_aniso_U_23
_atom_site_aniso_U_13
_atom_site_aniso_U_12
O1 0.0310(8) 0.0373(9) 0.0194(8) 0.0020(6) 0.0005(6) -0.0013(7)
N1 0.0219(8) 0.0266(10) 0.0160(9) -0.0001(7) -0.0014(7) 0.0002(7)
C1 0.0211(10) 0.0262(11) 0.0162(9) -0.0022(8) 0.0019(8) -0.0002(9)
C2 0.0267(11) 0.0266(12) 0.0231(10) 0.0018(9) 0.0020(8) 0.0023(9)
C3 0.0328(11) 0.0243(12) 0.0313(12) 0.0011(9) 0.0087(9) -0.0026(10)
C4 0.0246(11) 0.0319(13) 0.0287(11) -0.0026(9) 0.0048(9) -0.0054(9)
C5 0.0221(10) 0.0303(12) 0.0209(10) -0.0026(9) 0.0037(8) -0.0005(9)
C6 0.0210(10) 0.0384(14) 0.0294(11) -0.0035(10) -0.0019(9) -0.0044(10)
C7 0.0234(11) 0.0413(15) 0.0308(12) 0.0010(10) -0.0069(9) 0.0038(10)
C8 0.0257(10) 0.0268(12) 0.0287(11) 0.0035(9) 0.0007(9) 0.0016(9)
C9 0.0208(10) 0.0285(12) 0.0193(10) 0.0002(8) 0.0029(8) -0.0006(9)
C10 0.0218(10) 0.0268(11) 0.0160(10) 0.0002(8) 0.0018(8) -0.0015(9)
C11 0.0227(10) 0.0224(11) 0.0210(11) 0.0001(8) -0.0001(8) 0.0047(9)
C12 0.0273(11) 0.0339(13) 0.0310(12) -0.0003(10) 0.0004(9) -0.0053(10)
C13 0.0195(10) 0.0235(11) 0.0233(10) -0.0003(8) 0.0014(8) 0.0037(8)
C14 0.0231(10) 0.0246(11) 0.0232(10) 0.0009(9) 0.0041(8) 0.0041(9)
C15 0.0237(10) 0.0310(13) 0.0235(11) -0.0030(9) 0.0005(8) 0.0050(10)
C16 0.0226(10) 0.0230(12) 0.0352(12) -0.0045(9) -0.0020(9) 0.0007(9)
C17 0.0259(11) 0.0251(12) 0.0324(12) 0.0041(9) -0.0004(9) -0.0003(9)
C18 0.0259(10) 0.0298(12) 0.0225(11) 0.0018(9) -0.0012(8) 0.0009(10)

loop_
_atom_type_symbol
_atom_type_description
_atom_type_scat_dispersion_real
_atom_type_scat_dispersion_imag
_atom_type_scat_source
C C 0.0033 0.0016 'International Tables Vol C Tables 4.2.6.8 and 6.1.1.4'
H H 0.0000 0.0000 'International Tables Vol C Tables 4.2.6.8 and 6.1.1.4'
N N 0.0061 0.0033 'International Tables Vol C Tables 4.2.6.8 and 6.1.1.4'
O O 0.0106 0.0060 'International Tables Vol C Tables 4.2.6.8 and 6.1.1.4'

loop_
_geom_angle_atom_site_label_1
_geom_angle_atom_site_label_2
_geom_angle_atom_site_label_3
_geom_angle
_geom_angle_site_symmetry_1
_geom_angle_site_symmetry_3
_geom_angle_publ_flag
C11 N1 C1 124.68(16) . . ?
C11 N1 H1 117.3(12) . . ?
C1 N1 H1 117.9(12) . . ?
C2 C1 N1 116.67(17) . . ?
C2 C1 C10 121.09(18) . . ?
N1 C1 C10 122.25(18) . . ?
C1 C2 C3 121.35(19) . . ?
C1 C2 H2A 119.3 . . ?
C3 C2 H2A 119.3 . . ?
C4 C3 C2 119.3(2) . . ?
C4 C3 H3A 120.4 . . ?
C2 C3 H3A 120.4 . . ?
C3 C4 C5 121.03(19) . . ?
C3 C4 H4A 119.5 . . ?
C5 C4 H4A 119.5 . . ?
C6 C5 C4 119.68(18) . . ?
C6 C5 C10 120.06(19) . . ?
C4 C5 C10 120.24(18) . . ?
C7 C6 C5 120.69(19) . . ?
C7 C6 H6A 119.7 . . ?
C5 C6 H6A 119.7 . . ?
C6 C7 C8 119.33(19) . . ?
C6 C7 H7A 120.3 . . ?
C8 C7 H7A 120.3 . . ?
C9 C8 C7 122.8(2) . . ?
C9 C8 H8A 118.6 . . ?
C7 C8 H8A 118.6 . . ?
C8 C9 C10 118.40(18) . . ?
C8 C9 C13 117.25(18) . . ?
C10 C9 C13 124.12(17) . . ?
C1 C10 C5 116.38(18) . . ?
C1 C10 C9 125.81(17) . . ?
C5 C10 C9 117.78(17) . . ?
O1 C11 N1 122.50(18) . . ?
O1 C11 C12 122.02(18) . . ?
N1 C11 C12 115.47(17) . . ?
C11 C12 H12A 109.5 . . ?
C11 C12 H12B 109.5 . . ?
H12A C12 H12B 109.5 . . ?
C11 C12 H12C 109.5 . . ?
H12A C12 H12C 109.5 . . ?
H12B C12 H12C 109.5 . . ?
C18 C13 C14 117.64(18) . . ?
C18 C13 C9 121.15(17) . . ?
C14 C13 C9 121.07(18) . . ?
C15 C14 C13 121.12(19) . . ?
C15 C14 H14A 119.4 . . ?
C13 C14 H14A 119.4 . . ?
C14 C15 C16 120.38(18) . . ?
C14 C15 H15A 119.8 . . ?
C16 C15 H15A 119.8 . . ?
C15 C16 C17 119.47(19) . . ?
C15 C16 H16A 120.3 . . ?
C17 C16 H16A 120.3 . . ?
C18 C17 C16 120.09(19) . . ?
C18 C17 H17A 120.0 . . ?
C16 C17 H17A 120.0 . . ?
C17 C18 C13 121.28(18) . . ?
C17 C18 H18A 119.4 . . ?
C13 C18 H18A 119.4 . . ?

loop_
_geom_bond_atom_site_label_1
_geom_bond_atom_site_label_2
_geom_bond_distance
_geom_bond_site_symmetry_2
_geom_bond_publ_flag
O1 C11 1.232(2) . ?
N1 C11 1.342(2) . ?
N1 C1 1.422(2) . ?
N1 H1 0.867(19) . ?
C1 C2 1.366(3) . ?
C1 C10 1.427(3) . ?
C2 C3 1.403(3) . ?
C2 H2A 0.9500 . ?
C3 C4 1.361(3) . ?
C3 H3A 0.9500 . ?
C4 C5 1.410(3) . ?
C4 H4A 0.9500 . ?
C5 C6 1.410(3) . ?
C5 C10 1.428(3) . ?
C6 C7 1.358(3) . ?
C6 H6A 0.9500 . ?
C7 C8 1.399(3) . ?
C7 H7A 0.9500 . ?
C8 C9 1.375(3) . ?
C8 H8A 0.9500 . ?
C9 C10 1.437(3) . ?
C9 C13 1.487(3) . ?
C11 C12 1.493(3) . ?
C12 H12A 0.9800 . ?
C12 H12B 0.9800 . ?
C12 H12C 0.9800 . ?
C13 C18 1.394(3) . ?
C13 C14 1.395(3) . ?
C14 C15 1.378(3) . ?
C14 H14A 0.9500 . ?
C15 C16 1.381(3) . ?
C15 H15A 0.9500 . ?
C16 C17 1.383(3) . ?
C16 H16A 0.9500 . ?
C17 C18 1.381(3) . ?
C17 H17A 0.9500 . ?
C18 H18A 0.9500 . ?

loop_
_geom_torsion_atom_site_label_1
_geom_torsion_atom_site_label_2
_geom_torsion_atom_site_label_3
_geom_torsion_atom_site_label_4
_geom_torsion
_geom_torsion_site_symmetry_1
_geom_torsion_site_symmetry_2
_geom_torsion_site_symmetry_3
_geom_torsion_site_symmetry_4
_geom_torsion_publ_flag
C11 N1 C1 C2 116.6(2) . . . . ?
C11 N1 C1 C10 -62.9(3) . . . . ?
N1 C1 C2 C3 -177.95(17) . . . . ?
C10 C1 C2 C3 1.6(3) . . . . ?
C1 C2 C3 C4 4.0(3) . . . . ?
C2 C3 C4 C5 -2.8(3) . . . . ?
C3 C4 C5 C6 174.32(18) . . . . ?
C3 C4 C5 C10 -3.8(3) . . . . ?
C4 C5 C6 C7 -178.90(19) . . . . ?
C10 C5 C6 C7 -0.8(3) . . . . ?
C5 C6 C7 C8 -5.6(3) . . . . ?
C6 C7 C8 C9 4.0(3) . . . . ?
C7 C8 C9 C10 4.0(3) . . . . ?
C7 C8 C9 C13 -170.69(18) . . . . ?
C2 C1 C10 C5 -7.8(3) . . . . ?
N1 C1 C10 C5 171.66(16) . . . . ?
C2 C1 C10 C9 174.47(17) . . . . ?
N1 C1 C10 C9 -6.0(3) . . . . ?
C6 C5 C10 C1 -169.22(17) . . . . ?
C4 C5 C10 C1 8.9(3) . . . . ?
C6 C5 C10 C9 8.7(3) . . . . ?
C4 C5 C10 C9 -173.22(17) . . . . ?
C8 C9 C10 C1 167.52(18) . . . . ?
C13 C9 C10 C1 -18.1(3) . . . . ?
C8 C9 C10 C5 -10.1(3) . . . . ?
C13 C9 C10 C5 164.21(17) . . . . ?
C1 N1 C11 O1 -2.2(3) . . . . ?
C1 N1 C11 C12 177.38(18) . . . . ?
C8 C9 C13 C18 -45.1(3) . . . . ?
C10 C9 C13 C18 140.51(19) . . . . ?
C8 C9 C13 C14 130.52(19) . . . . ?
C10 C9 C13 C14 -43.9(3) . . . . ?
C18 C13 C14 C15 -0.9(3) . . . . ?
C9 C13 C14 C15 -176.67(17) . . . . ?
C13 C14 C15 C16 0.6(3) . . . . ?
C14 C15 C16 C17 0.2(3) . . . . ?
C15 C16 C17 C18 -0.6(3) . . . . ?
C16 C17 C18 C13 0.3(3) . . . . ?
C14 C13 C18 C17 0.5(3) . . . . ?
C9 C13 C18 C17 176.25(17) . . . . ?
